data_2001282
loop_
_publ_author_name
'Zacharias, D. E.'
'Glusker, J. P.'

_publ_section_title
;
 Structure of dipotassium hydrogen citrate
;
_journal_issue 10
_journal_name_full 'Acta Crystallographica Section C'
_journal_page_first 1730
_journal_page_last 1732
_journal_paper_doi 10.1107/S0108270193001477
_journal_volume 49
_journal_year 1993
_chemical_formula_moiety 'C6 H6 O7 2-,2K +'
_chemical_formula_sum 'C6 H6 K2 O7'
_chemical_formula_weight 268.31
_space_group_crystal_system monoclinic
_space_group_IT_number 15
_space_group_name_Hall '-C 2yc'
_space_group_name_H-M_alt 'C 1 2/c 1'
_atom_type_scat_source IntTabIV
_cell_angle_alpha 90.
_cell_angle_beta 90.090(10)
_cell_angle_gamma 90.
_cell_formula_units_Z 8
_cell_length_a 10.757(2)
_cell_length_b 9.650(2)
_cell_length_c 18.918(3)
_cell_measurement_reflns_used 16
_cell_measurement_temperature 293
_cell_measurement_theta_max 20.3
_cell_measurement_theta_min 11.2
_cell_volume 1963.8(6)
_diffrn_measurement_device 'Siemens-Nicolet P3m'
_diffrn_measurement_method 'Variable \w scans of rate 8.37-58.6\% min^-1^'
_diffrn_radiation_type MoK\a
_diffrn_radiation_wavelength 0.71069
_diffrn_reflns_av_R_equivalents 0.021
_diffrn_reflns_limit_h_max 20
_diffrn_reflns_limit_h_min 0
_diffrn_reflns_limit_k_max 18
_diffrn_reflns_limit_k_min 0
_diffrn_reflns_limit_l_max 35
_diffrn_reflns_limit_l_min -35
_diffrn_reflns_number 7435
_diffrn_reflns_theta_max 42.5
_diffrn_standards_decay_% <1
_diffrn_standards_interval_count 92
_diffrn_standards_number 4
_exptl_absorpt_coefficient_mu 0.9715
_exptl_absorpt_correction_T_max 1.000
_exptl_absorpt_correction_T_min 0.855
_exptl_absorpt_correction_type empirical
_exptl_crystal_colour Colorless
_exptl_crystal_density_diffrn 1.815
_exptl_crystal_description Prism
_exptl_crystal_size_max 0.32
_exptl_crystal_size_mid 0.21
_exptl_crystal_size_min 0.20
_refine_diff_density_max 0.43
_refine_diff_density_min -0.25
_refine_ls_extinction_method none
_refine_ls_goodness_of_fit_obs 2.18
_refine_ls_hydrogen_treatment refall
_refine_ls_number_parameters 160
_refine_ls_number_reflns 5794
_refine_ls_R_factor_obs 0.040
_refine_ls_shift/esd_max '0.01 for K,O,C; = 0.03 for H'
_refine_ls_structure_factor_coef F
_refine_ls_weighting_scheme
;[\s^2^(F)]^-1^; \s(F) = (F/2)[\s^2^(I)/(I)^2^ + \d^2^]^1/2^,
\d = 0.022 (instrumental uncertainty)
;
_refine_ls_wR_factor_obs 0.051
_reflns_number_observed 5794
_reflns_number_total 7076
_reflns_observed_criterion I>=3.0\s(I)
_cod_data_source_file cr1033.cif
_cod_data_source_block cr1033_structure_1_of_1
_cod_depositor_comments
;
 Correcting space group symmetry operation list:
 1) Removing duplicate symmetry operations:
    0.5-x,y-0.5,0.5-z
 2) Adding symmetry operations that are required by the '-C 2yc' space group:
    -x,-y,-z

 Adding the space group number.

 Antanas Vaitkus,
 2017-07-20
;
_cod_original_cell_volume 1963.8(7)
_cod_database_code 2001282

loop_
_symmetry_equiv_pos_as_xyz
x,y,z
0.5-x,0.5+y,0.5-z
x-0.5,0.5+y,z
-x,y,0.5-z
0.5-x,0.5-y,1-z
x,-y,z-0.5
x-0.5,0.5-y,z-0.5
-x,-y,-z

loop_
_atom_site_label
_atom_site_fract_x
_atom_site_fract_y
_atom_site_fract_z
_atom_site_U_iso_or_equiv
K(1) .099500(10) .15838(2) .054330(10) .02226(6)
K(2) .118090(10) .45186(2) .421580(10) .02280(7)
O(1) .47091(7) .17182(8) .45900(4) .0262(2)
O(2) .38160(10) .37876(8) .44567(4) .0344(3)
O(3) .35790(9) -.03440(10) .23426(4) .0353(3)
O(4) .23060(10) .09590(10) .17292(4) .0476(4)
O(5) .38391(7) -.09826(7) .36031(3) .0250(2)
O(6) .26882(7) -.07047(8) .45697(3) .0270(2)
O(7) .15748(6) .15731(8) .41045(3) .0256(2)
C(1) .40713(8) .25795(8) .42492(4) .0200(2)
C(2) .35323(8) .21008(8) .35418(4) .0213(2)
C(3) .25003(7) .10113(8) .36535(3) .0186(2)
C(4) .18244(8) .07070(10) .29494(4) .0273(3)
C(5) .26060(10) .04630(10) .22952(4) .0279(3)
C(6) .30416(7) -.03302(8) .39770(4) .0190(2)
H(O3) .371(4) -.062(4) .284(2) 0.071(9)
H(O7) .165(2) .125(3) .4520(10) 0.034(5)
H(1C2) .319(2) .289(2) .3300(10) ?
H(2C2) .422(2) .174(2) .3260(10) ?
H(1C4) .126(2) -.011(2) .3020(10) ?
H(2C4) .129(2) .141(2) .2850(10) ?

loop_
_geom_angle_atom_site_label_1
_geom_angle_atom_site_label_2
_geom_angle_atom_site_label_3
_geom_angle
_geom_angle_publ_flag
O(1) C(1) O(2) 124.90(10) yes
O(1) C(1) C(2) 117.10(10) yes
O(2) C(1) C(2) 118.00(10) yes
C(1) C(2) C(3) 111.00(10) yes
O(7) C(3) C(2) 109.10(10) yes
O(7) C(3) C(4) 105.10(10) yes
O(7) C(3) C(6) 110.20(10) yes
C(2) C(3) C(4) 110.40(10) yes
C(2) C(3) C(6) 110.70(10) yes
C(4) C(3) C(6) 111.00(10) yes
C(3) C(4) C(5) 118.20(10) yes
O(3) C(5) O(4) 120.40(10) yes
O(3) C(5) C(4) 118.80(10) yes
O(4) C(5) C(4) 120.80(10) yes
O(5) C(6) O(6) 124.40(10) yes
O(5) C(6) C(3) 116.50(10) yes
O(6) C(6) C(3) 119.10(10) yes

loop_
_geom_bond_atom_site_label_1
_geom_bond_atom_site_label_2
_geom_bond_site_symmetry_1
_geom_bond_site_symmetry_2
_geom_bond_distance
_geom_bond_publ_flag
O(1) C(1) . . 1.2550(10) yes
O(2) C(1) . . 1.2610(10) yes
O(3) C(5) . . 1.308(2) yes
O(4) C(5) . . 1.216(2) yes
O(5) C(6) . . 1.2780(10) yes
O(6) C(6) . . 1.2380(10) yes
O(7) C(3) . . 1.4200(10) yes
C(1) C(2) . . 1.5290(10) yes
C(2) C(3) . . 1.5440(10) yes
C(3) C(4) . . 1.5450(10) yes
C(3) C(6) . . 1.5450(10) yes
C(4) C(5) . . 1.5160(10) yes
O(3) H(O3) . . 1.00(3) yes
O(7) H(O7) . . 0.84(2) yes
C(2) H(1C2) . . 0.96(2) no
C(2) H(2C2) . . 0.97(2) no
C(4) H(1C4) . . 1.01(2) no
C(4) H(2C4) . . 0.91(2) no
K(1) O(2) . 5 2.706 yes
K(1) O(4) . 1 2.716 yes
K(1) O(6) . 7 2.728 yes
K(1) O(1) . 8 2.801 yes
K(1) O(7) . 4 2.845 yes
K(1) O(5) . 2 2.856 yes
K(1) O(6) . 2 2.983 yes
K(1) O(2) . 8 3.136 yes
K(2) O(1) . 6 2.730 yes
K(2) O(1) . 3 2.742 yes
K(2) O(4) . 2 2.790 yes
K(2) O(5) . 3 2.813 yes
K(2) O(6) . 6 2.839 yes
K(2) O(7) . 1 2.882 yes
K(2) O(2) . 1 2.955 yes
K(2) O(3) . 2 2.963 yes

loop_
_geom_torsion_atom_site_label_1
_geom_torsion_atom_site_label_2
_geom_torsion_atom_site_label_3
_geom_torsion_atom_site_label_4
_geom_torsion
O(1) C(1) C(2) C(3) 69.50(10)
O(2) C(1) C(2) C(3) -108.60(10)
C(1) C(2) C(3) O(7) 56.00(10)
C(1) C(2) C(3) C(4) 171.10(10)
C(1) C(2) C(3) C(6) -65.50(10)
O(7) C(3) C(4) C(5) 163.80(10)
C(2) C(3) C(4) C(5) 46.30(10)
C(6) C(3) C(4) C(5) -77.00(10)
O(7) C(3) C(6) O(5) 176.30(10)
O(7) C(3) C(6) O(6) -3.70(10)
C(2) C(3) C(6) O(5) -62.90(10)
C(2) C(3) C(6) O(6) 117.10(10)
C(4) C(3) C(6) O(5) 60.20(10)
C(4) C(3) C(6) O(6) -119.90(10)
C(3) C(4) C(5) O(3) 44.70(10)
C(3) C(4) C(5) O(4) -138.40(10)
H(O7) O(7) C(3) C(2) -103(2)
H(O7) O(7) C(3) C(4) 139(2)
H(O7) O(7) C(3) C(6) 19(2)
